data_8100791
loop_
_publ_author_name
'Zhu, Hai-Liang'
'Li, Su-Yue'
'He, Wan-Mei'
'Yu, Kai-Bei'

_publ_section_title
;
Crystal structure of aqua-N-(2-hydroxyphenylmethenylimino)-1,5-diamine-
3-azapentanecopper(II) chloride, [(C~11~H~16~N~3~O)Cu(H~2~O)]Cl
;
_journal_issue 4
_journal_name_full 'Zeitschrift f\"ur Kristallographie - New Crystal Structures'
_journal_page_first 599
_journal_page_last 600
_journal_volume 217
_journal_year 2002
_chemical_formula_structural 'C11 H18 Cl Cu N3 O2'
_chemical_formula_sum 'C11 H18 Cl Cu N3 O2'
_chemical_formula_weight 323.27
_space_group_IT_number 14
_symmetry_cell_setting monoclinic
_symmetry_space_group_name_Hall '-P 2ybc'
_symmetry_space_group_name_H-M 'P 1 21/c 1'
_cell_angle_alpha 90.00
_cell_angle_beta 101.870(10)
_cell_angle_gamma 90.00
_cell_formula_units_Z 4
_cell_length_a 9.047(4)
_cell_length_b 13.633(5)
_cell_length_c 10.754(5)
_cell_measurement_temperature 293(2)
_cell_volume 1298.0(10)
_diffrn_ambient_temperature 293(2)
_exptl_crystal_density_diffrn 1.654
_cod_original_sg_symbol_H-M 'P 21/c'
_cod_original_formula_sum 'C11 H18 Cl1 Cu1 N3 O2'
_cod_database_code 8100791

loop_
_symmetry_equiv_pos_as_xyz
'x, y, z'
'-x, y+1/2, -z+1/2'
'-x, -y, -z'
'x, -y-1/2, z-1/2'

loop_
_atom_site_label
_atom_site_type_symbol
_atom_site_fract_x
_atom_site_fract_y
_atom_site_fract_z
_atom_site_U_iso_or_equiv
_atom_site_adp_type
_atom_site_occupancy
_atom_site_symmetry_multiplicity
_atom_site_Wyckoff_symbol
_atom_site_calc_flag
_atom_site_refinement_flags
_atom_site_disorder_assembly
_atom_site_disorder_group
Cu1 Cu 0.17063(5) 0.41929(3) 0.16060(4) 0.03293(16) Uani 1 4 e d . . .
Cl1 Cl 0.19808(12) 0.66844(7) 0.40225(9) 0.0504(3) Uani 1 4 e d . . .
O1W O 0.1382(3) 0.58491(17) 0.1266(2) 0.0382(5) Uani 1 4 e d . . .
H1WA H 0.0264 0.5987 0.1009 0.050 Uiso 1 4 e d R . .
H1WB H 0.1635 0.6192 0.2007 0.050 Uiso 1 4 e d R . .
O1 O 0.1513(3) 0.3910(2) -0.0149(2) 0.0436(6) Uani 1 4 e d . . .
N1 N 0.3874(3) 0.4152(2) 0.1923(2) 0.0340(6) Uani 1 4 e d . . .
N2 N 0.1980(3) 0.4346(2) 0.3487(2) 0.0370(7) Uani 1 4 e d . . .
H2N H 0.1851 0.4988 0.3636 0.050 Uiso 1 4 e d R . .
N3 N -0.0452(3) 0.3890(2) 0.1657(3) 0.0395(7) Uani 1 4 e d . . .
H3NA H -0.0696 0.3210 0.1390 0.050 Uiso 1 4 e d R . .
H3NB H -0.0992 0.4282 0.1027 0.050 Uiso 1 4 e d R . .
C1 C 0.2598(4) 0.3712(2) -0.0757(3) 0.0312(7) Uani 1 4 e d . . .
C2 C 0.2197(4) 0.3469(3) -0.2046(3) 0.0371(8) Uani 1 4 e d . . .
H2A H 0.1146 0.3460 -0.2448 0.080 Uiso 1 4 e d R . .
C3 C 0.3269(5) 0.3237(3) -0.2730(3) 0.0425(9) Uani 1 4 e d . . .
H3A H 0.2957 0.3073 -0.3613 0.080 Uiso 1 4 e d R . .
C4 C 0.4784(5) 0.3243(3) -0.2169(4) 0.0477(9) Uani 1 4 e d . . .
H4A H 0.5533 0.3073 -0.2648 0.080 Uiso 1 4 e d R . .
C5 C 0.5199(4) 0.3482(3) -0.0909(4) 0.0425(8) Uani 1 4 e d . . .
H5A H 0.6252 0.3497 -0.0513 0.080 Uiso 1 4 e d R . .
C6 C 0.4131(4) 0.3714(2) -0.0181(3) 0.0326(7) Uani 1 4 e d . . .
C7 C 0.4690(4) 0.3938(3) 0.1134(3) 0.0376(8) Uani 1 4 e d . . .
H7A H 0.5765 0.3940 0.1437 0.080 Uiso 1 4 e d R . .
C8 C 0.4556(4) 0.4373(3) 0.3248(3) 0.0457(9) Uani 1 4 e d . . .
H8A H 0.4717 0.5066 0.3363 0.080 Uiso 1 4 e d R . .
H8B H 0.5513 0.4045 0.3478 0.080 Uiso 1 4 e d R . .
C9 C 0.3496(4) 0.4008(3) 0.4059(3) 0.0409(8) Uani 1 4 e d . . .
H9A H 0.3517 0.3304 0.4092 0.080 Uiso 1 4 e d R . .
H9B H 0.3794 0.4255 0.4910 0.080 Uiso 1 4 e d R . .
C10 C 0.0727(4) 0.3843(3) 0.3889(3) 0.0446(9) Uani 1 4 e d . . .
H10A H 0.0648 0.4058 0.4723 0.080 Uiso 1 4 e d R . .
H10B H 0.0898 0.3148 0.3916 0.080 Uiso 1 4 e d R . .
C11 C -0.0697(4) 0.4065(3) 0.2947(3) 0.0479(9) Uani 1 4 e d . . .
H11A H -0.1512 0.3665 0.3105 0.080 Uiso 1 4 e d R . .
H11B H -0.0962 0.4741 0.3023 0.080 Uiso 1 4 e d R . .

loop_
_atom_site_aniso_label
_atom_site_aniso_U_11
_atom_site_aniso_U_22
_atom_site_aniso_U_33
_atom_site_aniso_U_23
_atom_site_aniso_U_13
_atom_site_aniso_U_12
Cu1 0.0359(2) 0.0398(3) 0.0220(2) -0.00185(17) 0.00335(15) -0.00057(19)
Cl1 0.0610(6) 0.0446(5) 0.0445(5) -0.0093(4) 0.0085(4) 0.0024(4)
O1W 0.0366(13) 0.0401(13) 0.0365(12) 0.0018(11) 0.0041(10) 0.0035(11)
O1 0.0333(12) 0.0708(18) 0.0253(11) -0.0117(11) 0.0026(10) 0.0072(12)
N1 0.0365(14) 0.0363(15) 0.0259(13) 0.0006(12) -0.0012(11) -0.0055(12)
N2 0.0548(18) 0.0310(15) 0.0254(13) -0.0015(11) 0.0083(13) -0.0008(13)
N3 0.0414(16) 0.0465(18) 0.0314(15) 0.0006(13) 0.0095(12) -0.0002(14)
C1 0.0376(17) 0.0308(17) 0.0254(15) 0.0021(13) 0.0067(13) 0.0025(14)
C2 0.0463(19) 0.0370(18) 0.0274(16) 0.0026(14) 0.0065(14) 0.0030(15)
C3 0.064(2) 0.0356(19) 0.0310(17) 0.0041(15) 0.0171(17) 0.0051(17)
C4 0.056(2) 0.047(2) 0.047(2) 0.0011(18) 0.0276(19) -0.0039(19)
C5 0.0383(19) 0.046(2) 0.047(2) 0.0037(17) 0.0174(16) -0.0032(16)
C6 0.0356(17) 0.0315(17) 0.0309(16) 0.0022(13) 0.0075(13) -0.0040(14)
C7 0.0345(17) 0.0393(19) 0.0367(18) 0.0060(15) 0.0019(14) -0.0028(15)
C8 0.049(2) 0.054(2) 0.0284(17) -0.0021(16) -0.0048(15) -0.0148(18)
C9 0.053(2) 0.043(2) 0.0229(16) -0.0013(14) -0.0008(15) -0.0042(17)
C10 0.059(2) 0.047(2) 0.0316(18) 0.0034(16) 0.0180(17) 0.0052(18)
C11 0.052(2) 0.058(2) 0.0374(19) 0.0037(18) 0.0169(17) 0.0112(19)

loop_
_geom_bond_atom_site_label_1
_geom_bond_atom_site_label_2
_geom_bond_distance
_geom_bond_site_symmetry_2
_geom_bond_publ_flag
Cu1 O1 1.899(2) . yes
Cu1 N1 1.921(3) . yes
Cu1 N2 1.997(3) . yes
Cu1 N3 2.007(3) . yes
Cu1 O1W 2.296(3) . yes
O1 C1 1.314(4) . ?
N1 C7 1.267(4) . ?
N1 C8 1.463(4) . ?
N2 C9 1.457(5) . ?
N2 C10 1.464(5) . ?
N3 C11 1.469(4) . ?
C1 C6 1.398(5) . ?
C1 C2 1.399(4) . ?
C2 C3 1.369(5) . ?
C3 C4 1.379(6) . ?
C4 C5 1.369(5) . ?
C5 C6 1.399(5) . ?
C6 C7 1.434(5) . ?
C8 C9 1.507(5) . ?
C10 C11 1.497(5) . ?
